data_7215234
loop_
_publ_author_name
'Li, Ming'
'Liu, Lu'
'Zhang, Lin'
'Lv, Xiaofeng'
'Ding, Jie'
'Hou, Hongwei'
'Fan, Yaoting'

_publ_section_title
;
 Novel coordination polymers of Zn(ii) and Cd(ii) tuned by different
 aromatic polycarboxylates: synthesis, structures and photocatalytic
 properties
;
_journal_issue 28
_journal_name_full CrystEngComm
_journal_page_first 6408
_journal_paper_doi 10.1039/c4ce00093e
_journal_volume 16
_journal_year 2014
_chemical_formula_moiety 'C24 H21 Cd N4 O4'
_chemical_formula_sum 'C24 H21 Cd N4 O4'
_chemical_formula_weight 541.85
_chemical_name_systematic
;
 ?
;
_space_group_IT_number 2
_symmetry_cell_setting triclinic
_symmetry_space_group_name_Hall '-P 1'
_symmetry_space_group_name_H-M 'P -1'
_atom_sites_solution_hydrogens geom
_atom_sites_solution_primary direct
_atom_sites_solution_secondary difmap
_audit_creation_method SHELXL-97
_cell_angle_alpha 77.45(3)
_cell_angle_beta 78.01(3)
_cell_angle_gamma 85.11(3)
_cell_formula_units_Z 2
_cell_length_a 9.4698(19)
_cell_length_b 11.079(2)
_cell_length_c 11.161(2)
_cell_measurement_temperature 293(2)
_cell_volume 1117.1(4)
_computing_cell_refinement 'Bruker XSCANS'
_computing_data_collection 'Bruker XSCANS'
_computing_data_reduction 'Bruker SHELXTL'
_computing_molecular_graphics 'Bruker SHELXTL'
_computing_publication_material 'Bruker SHELXTL'
_computing_structure_refinement 'SHELXL-97 (Sheldrick, 1997)'
_computing_structure_solution 'SHELXS-97 (Sheldrick, 1990)'
_diffrn_ambient_temperature 293(2)
_diffrn_measured_fraction_theta_full 0.989
_diffrn_measured_fraction_theta_max 0.989
_diffrn_measurement_device_type 'Bruker P4'
_diffrn_measurement_method '\w scans'
_diffrn_radiation_monochromator graphite
_diffrn_radiation_source 'fine-focus sealed tube'
_diffrn_radiation_type MoK\a
_diffrn_radiation_wavelength 0.71073
_diffrn_reflns_av_R_equivalents 0.0553
_diffrn_reflns_av_sigmaI/netI 0.0853
_diffrn_reflns_limit_h_max 12
_diffrn_reflns_limit_h_min -12
_diffrn_reflns_limit_k_max 13
_diffrn_reflns_limit_k_min -14
_diffrn_reflns_limit_l_max 14
_diffrn_reflns_limit_l_min -14
_diffrn_reflns_number 14022
_diffrn_reflns_theta_full 27.91
_diffrn_reflns_theta_max 27.91
_diffrn_reflns_theta_min 1.88
_exptl_absorpt_coefficient_mu 1.017
_exptl_absorpt_correction_T_max 0.8073
_exptl_absorpt_correction_T_min 0.7238
_exptl_absorpt_correction_type none
_exptl_crystal_density_diffrn 1.611
_exptl_crystal_density_method 'not measured'
_exptl_crystal_F_000 546
_exptl_crystal_size_max 0.34
_exptl_crystal_size_mid 0.24
_exptl_crystal_size_min 0.22
_refine_diff_density_max 0.890
_refine_diff_density_min -0.810
_refine_diff_density_rms 0.205
_refine_ls_extinction_method none
_refine_ls_goodness_of_fit_ref 0.959
_refine_ls_hydrogen_treatment mixed
_refine_ls_matrix_type full
_refine_ls_number_parameters 300
_refine_ls_number_reflns 5287
_refine_ls_number_restraints 0
_refine_ls_restrained_S_all 0.959
_refine_ls_R_factor_all 0.0746
_refine_ls_R_factor_gt 0.0567
_refine_ls_shift/su_max 0.000
_refine_ls_shift/su_mean 0.000
_refine_ls_structure_factor_coef Fsqd
_refine_ls_weighting_details 'calc w=1/[\s^2^(Fo^2^)+(0.1000P)^2^+0.0000P] where P=(Fo^2^+2Fc^2^)/3'
_refine_ls_weighting_scheme calc
_refine_ls_wR_factor_gt 0.1407
_refine_ls_wR_factor_ref 0.1635
_reflns_number_gt 4373
_reflns_number_total 5287
_reflns_threshold_expression >2sigma(I)
_cod_data_source_file c4ce00093e2.cif
_cod_data_source_block a
_cod_depositor_comments 'Adding full bibliography for 7215230--7215235.cif.'
_cod_original_sg_symbol_H-M P-1
_cod_database_code 7215234

loop_
_symmetry_equiv_pos_as_xyz
'x, y, z'
'-x, -y, -z'

loop_
_atom_site_label
_atom_site_type_symbol
_atom_site_fract_x
_atom_site_fract_y
_atom_site_fract_z
_atom_site_U_iso_or_equiv
_atom_site_adp_type
_atom_site_occupancy
_atom_site_symmetry_multiplicity
_atom_site_calc_flag
_atom_site_refinement_flags
Cd1 Cd -0.05417(4) 0.19849(3) 0.15290(3) 0.02393(15) Uani 1 1 d .
O1 O 0.1085(4) 0.0490(4) 0.0849(4) 0.0384(10) Uani 1 1 d .
O2 O 0.2023(4) 0.2261(4) 0.0727(4) 0.0358(9) Uani 1 1 d .
O3 O 0.1980(4) -0.2032(4) 0.0184(4) 0.0375(10) Uani 1 1 d .
O4 O 0.2330(4) -0.0683(4) -0.1616(4) 0.0352(9) Uani 1 1 d .
N1 N -0.0546(5) 0.1603(4) 0.3659(4) 0.0293(10) Uani 1 1 d .
N2 N -0.0059(5) 0.1573(4) 0.5533(4) 0.0311(10) Uani 1 1 d .
N3 N 0.1551(5) 0.4108(4) 0.8103(4) 0.0266(9) Uani 1 1 d .
N4 N 0.1341(5) 0.6025(4) 0.8431(5) 0.0303(10) Uani 1 1 d .
C1 C -0.0940(6) 0.5094(5) 0.8354(6) 0.0370(14) Uani 1 1 d .
H1A H -0.1420 0.5684 0.8834 0.056 Uiso 1 1 calc R
H1B H -0.1290 0.4285 0.8743 0.056 Uiso 1 1 calc R
H1C H -0.1133 0.5319 0.7521 0.056 Uiso 1 1 calc R
C2 C 0.0649(6) 0.5082(5) 0.8299(5) 0.0293(12) Uani 1 1 d .
C3 C 0.2802(6) 0.5632(5) 0.8305(6) 0.0317(12) Uani 1 1 d .
C4 C 0.3998(6) 0.6219(6) 0.8375(7) 0.0447(16) Uani 1 1 d .
H4 H 0.3922 0.7034 0.8478 0.054 Uiso 1 1 calc R
C5 C 0.5306(7) 0.5572(7) 0.8290(9) 0.062(2) Uani 1 1 d .
H5 H 0.6119 0.5944 0.8364 0.074 Uiso 1 1 calc R
C6 C 0.5427(7) 0.4350(7) 0.8092(9) 0.064(2) Uani 1 1 d .
H6 H 0.6327 0.3936 0.8017 0.076 Uiso 1 1 calc R
C7 C 0.4252(7) 0.3764(6) 0.8009(7) 0.0474(17) Uani 1 1 d .
H7 H 0.4329 0.2955 0.7888 0.057 Uiso 1 1 calc R
C8 C 0.2928(6) 0.4430(5) 0.8115(6) 0.0321(12) Uani 1 1 d .
C9 C 0.2041(6) 0.1815(6) 0.3744(6) 0.0377(14) Uani 1 1 d .
H9A H 0.2196 0.1856 0.2859 0.057 Uiso 1 1 calc R
H9B H 0.2594 0.1123 0.4121 0.057 Uiso 1 1 calc R
H9C H 0.2341 0.2565 0.3897 0.057 Uiso 1 1 calc R
C10 C 0.0483(6) 0.1662(5) 0.4295(5) 0.0298(12) Uani 1 1 d .
C11 C -0.1536(6) 0.1467(5) 0.5709(5) 0.0302(12) Uani 1 1 d .
C12 C -0.2611(7) 0.1345(6) 0.6798(6) 0.0405(15) Uani 1 1 d .
H12 H -0.2407 0.1346 0.7578 0.049 Uiso 1 1 calc R
C13 C -0.3981(7) 0.1223(6) 0.6631(7) 0.0465(16) Uani 1 1 d .
H13 H -0.4730 0.1141 0.7326 0.056 Uiso 1 1 calc R
C14 C -0.4305(7) 0.1217(6) 0.5483(7) 0.0458(16) Uani 1 1 d .
H14 H -0.5253 0.1117 0.5428 0.055 Uiso 1 1 calc R
C15 C -0.3247(7) 0.1358(6) 0.4417(6) 0.0413(15) Uani 1 1 d .
H15 H -0.3465 0.1370 0.3640 0.050 Uiso 1 1 calc R
C16 C -0.1831(6) 0.1481(5) 0.4547(5) 0.0316(12) Uani 1 1 d .
C17 C 0.0726(7) 0.1616(5) 0.6519(6) 0.0375(14) Uani 1 1 d .
H17A H 0.1681 0.1227 0.6330 0.045 Uiso 1 1 calc R
H17B H 0.0222 0.1147 0.7307 0.045 Uiso 1 1 calc R
C18 C 0.1169(6) 0.2893(5) 0.7946(6) 0.0320(12) Uani 1 1 d .
H18A H 0.0318 0.2619 0.8567 0.038 Uiso 1 1 calc R
H18B H 0.1954 0.2294 0.8096 0.038 Uiso 1 1 calc R
C19 C 0.0874(8) 0.2927(5) 0.6655(6) 0.0416(15) Uani 1 1 d .
H19A H -0.0008 0.3414 0.6546 0.050 Uiso 1 1 calc R
H19B H 0.1662 0.3307 0.6020 0.050 Uiso 1 1 calc R
C20 C 0.2146(5) 0.1159(5) 0.0618(5) 0.0256(11) Uani 1 1 d .
C21 C 0.4838(5) 0.1091(5) 0.0422(5) 0.0218(10) Uani 1 1 d .
H21 H 0.4723 0.1834 0.0699 0.026 Uiso 1 1 calc R
C22 C 0.3624(5) 0.0563(5) 0.0246(5) 0.0208(10) Uani 1 1 d .
C23 C 0.3793(5) -0.0534(5) -0.0194(5) 0.0220(10) Uani 1 1 d .
C24 C 0.2588(5) -0.1124(5) -0.0533(5) 0.0272(11) Uani 1 1 d .

loop_
_atom_site_aniso_label
_atom_site_aniso_U_11
_atom_site_aniso_U_22
_atom_site_aniso_U_33
_atom_site_aniso_U_23
_atom_site_aniso_U_13
_atom_site_aniso_U_12
Cd1 0.0166(2) 0.0284(2) 0.0304(2) -0.01350(16) -0.00585(15) 0.00125(15)
O1 0.0173(19) 0.040(2) 0.062(3) -0.025(2) -0.0020(18) -0.0014(16)
O2 0.024(2) 0.031(2) 0.055(3) -0.0204(19) -0.0038(18) 0.0072(16)
O3 0.024(2) 0.034(2) 0.056(3) -0.014(2) -0.0027(19) -0.0093(17)
O4 0.0211(19) 0.056(3) 0.036(2) -0.018(2) -0.0118(16) -0.0045(18)
N1 0.032(2) 0.033(3) 0.026(2) -0.0079(19) -0.0095(19) -0.0001(19)
N2 0.039(3) 0.029(2) 0.029(2) -0.0088(19) -0.012(2) -0.004(2)
N3 0.026(2) 0.022(2) 0.035(2) -0.0128(19) -0.0075(19) 0.0022(17)
N4 0.023(2) 0.027(2) 0.048(3) -0.019(2) -0.013(2) 0.0051(18)
C1 0.028(3) 0.035(3) 0.057(4) -0.020(3) -0.016(3) 0.000(2)
C2 0.027(3) 0.034(3) 0.032(3) -0.013(2) -0.009(2) -0.001(2)
C3 0.025(3) 0.031(3) 0.045(3) -0.017(3) -0.011(2) 0.005(2)
C4 0.029(3) 0.040(4) 0.075(5) -0.027(3) -0.017(3) 0.001(3)
C5 0.026(3) 0.050(4) 0.118(8) -0.032(5) -0.018(4) -0.003(3)
C6 0.022(3) 0.057(5) 0.117(8) -0.032(5) -0.018(4) 0.015(3)
C7 0.031(3) 0.036(3) 0.079(5) -0.025(3) -0.008(3) 0.006(3)
C8 0.023(3) 0.031(3) 0.047(3) -0.015(3) -0.010(2) -0.001(2)
C9 0.033(3) 0.045(4) 0.040(3) -0.011(3) -0.013(3) -0.007(3)
C10 0.032(3) 0.027(3) 0.033(3) -0.009(2) -0.009(2) -0.002(2)
C11 0.037(3) 0.028(3) 0.029(3) -0.011(2) -0.009(2) -0.001(2)
C12 0.052(4) 0.037(3) 0.030(3) -0.011(3) -0.001(3) 0.004(3)
C13 0.041(4) 0.052(4) 0.043(4) -0.017(3) 0.009(3) -0.002(3)
C14 0.031(3) 0.057(4) 0.047(4) -0.015(3) 0.001(3) -0.003(3)
C15 0.031(3) 0.054(4) 0.043(4) -0.015(3) -0.012(3) -0.002(3)
C16 0.032(3) 0.036(3) 0.026(3) -0.008(2) -0.003(2) 0.000(2)
C17 0.054(4) 0.034(3) 0.031(3) -0.009(2) -0.019(3) -0.004(3)
C18 0.038(3) 0.022(3) 0.040(3) -0.011(2) -0.012(3) -0.003(2)
C19 0.061(4) 0.032(3) 0.038(3) -0.007(3) -0.023(3) -0.008(3)
C20 0.017(2) 0.033(3) 0.031(3) -0.015(2) -0.006(2) 0.001(2)
C21 0.017(2) 0.024(2) 0.026(2) -0.011(2) -0.0036(19) 0.0008(19)
C22 0.014(2) 0.027(3) 0.023(2) -0.009(2) -0.0019(18) 0.0015(18)
C23 0.017(2) 0.027(3) 0.025(2) -0.010(2) -0.0046(19) -0.0019(19)
C24 0.015(2) 0.032(3) 0.041(3) -0.022(2) -0.008(2) 0.004(2)

loop_
_atom_type_symbol
_atom_type_description
_atom_type_scat_dispersion_real
_atom_type_scat_dispersion_imag
_atom_type_scat_source
C C 0.0033 0.0016 'International Tables Vol C Tables 4.2.6.8 and 6.1.1.4'
H H 0.0000 0.0000 'International Tables Vol C Tables 4.2.6.8 and 6.1.1.4'
Cd Cd -0.8075 1.2024 'International Tables Vol C Tables 4.2.6.8 and 6.1.1.4'
N N 0.0061 0.0033 'International Tables Vol C Tables 4.2.6.8 and 6.1.1.4'
O O 0.0106 0.0060 'International Tables Vol C Tables 4.2.6.8 and 6.1.1.4'

loop_
_geom_angle_atom_site_label_1
_geom_angle_atom_site_label_2
_geom_angle_atom_site_label_3
_geom_angle
_geom_angle_site_symmetry_1
_geom_angle_site_symmetry_3
N4 Cd1 O4 113.99(15) 2_566 2
N4 Cd1 O1 153.61(17) 2_566 .
O4 Cd1 O1 87.19(14) 2 .
N4 Cd1 N1 90.37(17) 2_566 .
O4 Cd1 N1 97.36(15) 2 .
O1 Cd1 N1 102.85(16) . .
N4 Cd1 O2 100.73(15) 2_566 .
O4 Cd1 O2 141.17(14) 2 .
O1 Cd1 O2 55.00(13) . .
N1 Cd1 O2 99.33(15) . .
N4 Cd1 O3 88.32(15) 2_566 2
O4 Cd1 O3 53.90(13) 2 2
O1 Cd1 O3 92.43(14) . 2
N1 Cd1 O3 147.03(15) . 2
O2 Cd1 O3 113.28(14) . 2
N4 Cd1 C24 102.68(15) 2_566 2
O4 Cd1 C24 27.19(15) 2 2
O1 Cd1 C24 89.15(14) . 2
N1 Cd1 C24 123.30(17) . 2
O2 Cd1 C24 130.51(15) . 2
O3 Cd1 C24 26.72(15) 2 2
C20 O1 Cd1 94.0(3) . .
C20 O2 Cd1 88.4(3) . .
C24 O3 Cd1 85.4(3) . 2
C24 O4 Cd1 97.1(3) . 2
C10 N1 C16 105.4(5) . .
C10 N1 Cd1 132.0(4) . .
C16 N1 Cd1 121.6(3) . .
C10 N2 C11 107.2(4) . .
C10 N2 C17 127.7(5) . .
C11 N2 C17 125.0(5) . .
C2 N3 C8 107.3(4) . .
C2 N3 C18 127.4(5) . .
C8 N3 C18 125.3(5) . .
C2 N4 C3 105.8(4) . .
C2 N4 Cd1 129.7(4) . 2_566
C3 N4 Cd1 123.5(3) . 2_566
C2 C1 H1A 109.5 . .
C2 C1 H1B 109.5 . .
H1A C1 H1B 109.5 . .
C2 C1 H1C 109.5 . .
H1A C1 H1C 109.5 . .
H1B C1 H1C 109.5 . .
N4 C2 N3 112.0(5) . .
N4 C2 C1 124.4(5) . .
N3 C2 C1 123.6(5) . .
C4 C3 C8 120.5(5) . .
C4 C3 N4 131.1(5) . .
C8 C3 N4 108.3(5) . .
C5 C4 C3 118.5(6) . .
C5 C4 H4 120.8 . .
C3 C4 H4 120.8 . .
C4 C5 C6 120.7(6) . .
C4 C5 H5 119.7 . .
C6 C5 H5 119.7 . .
C7 C6 C5 121.4(6) . .
C7 C6 H6 119.3 . .
C5 C6 H6 119.3 . .
C6 C7 C8 117.1(6) . .
C6 C7 H7 121.4 . .
C8 C7 H7 121.4 . .
C3 C8 N3 106.5(5) . .
C3 C8 C7 121.8(5) . .
N3 C8 C7 131.7(5) . .
C10 C9 H9A 109.5 . .
C10 C9 H9B 109.5 . .
H9A C9 H9B 109.5 . .
C10 C9 H9C 109.5 . .
H9A C9 H9C 109.5 . .
H9B C9 H9C 109.5 . .
N1 C10 N2 111.8(5) . .
N1 C10 C9 125.4(5) . .
N2 C10 C9 122.8(5) . .
C16 C11 N2 106.3(5) . .
C16 C11 C12 122.7(6) . .
N2 C11 C12 131.0(5) . .
C13 C12 C11 115.3(6) . .
C13 C12 H12 122.4 . .
C11 C12 H12 122.4 . .
C12 C13 C14 123.2(6) . .
C12 C13 H13 118.4 . .
C14 C13 H13 118.4 . .
C15 C14 C13 121.0(6) . .
C15 C14 H14 119.5 . .
C13 C14 H14 119.5 . .
C14 C15 C16 117.5(6) . .
C14 C15 H15 121.2 . .
C16 C15 H15 121.2 . .
C11 C16 N1 109.2(5) . .
C11 C16 C15 120.2(5) . .
N1 C16 C15 130.6(5) . .
N2 C17 C19 112.3(5) . .
N2 C17 H17A 109.1 . .
C19 C17 H17A 109.1 . .
N2 C17 H17B 109.1 . .
C19 C17 H17B 109.1 . .
H17A C17 H17B 107.9 . .
N3 C18 C19 112.9(5) . .
N3 C18 H18A 109.0 . .
C19 C18 H18A 109.0 . .
N3 C18 H18B 109.0 . .
C19 C18 H18B 109.0 . .
H18A C18 H18B 107.8 . .
C17 C19 C18 108.9(5) . .
C17 C19 H19A 109.9 . .
C18 C19 H19A 109.9 . .
C17 C19 H19B 109.9 . .
C18 C19 H19B 109.9 . .
H19A C19 H19B 108.3 . .
O2 C20 O1 122.5(5) . .
O2 C20 C22 120.3(4) . .
O1 C20 C22 117.2(5) . .
C23 C21 C22 121.5(4) 2_655 .
C23 C21 H21 119.2 2_655 .
C22 C21 H21 119.2 . .
C23 C22 C21 119.5(4) . .
C23 C22 C20 121.5(4) . .
C21 C22 C20 118.9(4) . .
C21 C23 C22 119.0(4) 2_655 .
C21 C23 C24 116.8(4) 2_655 .
C22 C23 C24 124.1(4) . .
O3 C24 O4 123.5(5) . .
O3 C24 C23 120.9(5) . .
O4 C24 C23 115.3(5) . .
O3 C24 Cd1 67.9(3) . 2
O4 C24 Cd1 55.7(3) . 2
C23 C24 Cd1 170.9(4) . 2

loop_
_geom_bond_atom_site_label_1
_geom_bond_atom_site_label_2
_geom_bond_distance
_geom_bond_site_symmetry_2
Cd1 N4 2.277(4) 2_566
Cd1 O4 2.290(4) 2
Cd1 O1 2.306(4) .
Cd1 N1 2.321(4) .
Cd1 O2 2.429(4) .
Cd1 O3 2.557(4) 2
Cd1 C24 2.751(5) 2
O1 C20 1.250(6) .
O2 C20 1.247(6) .
O3 C24 1.241(7) .
O3 Cd1 2.557(4) 2
O4 C24 1.267(7) .
O4 Cd1 2.290(4) 2
N1 C10 1.333(7) .
N1 C16 1.397(7) .
N2 C10 1.356(7) .
N2 C11 1.382(7) .
N2 C17 1.461(7) .
N3 C2 1.346(7) .
N3 C8 1.385(7) .
N3 C18 1.478(6) .
N4 C2 1.329(7) .
N4 C3 1.402(7) .
N4 Cd1 2.277(4) 2_566
C1 C2 1.492(7) .
C1 H1A 0.9600 .
C1 H1B 0.9600 .
C1 H1C 0.9600 .
C3 C4 1.377(8) .
C3 C8 1.384(7) .
C4 C5 1.373(9) .
C4 H4 0.9300 .
C5 C6 1.409(10) .
C5 H5 0.9300 .
C6 C7 1.365(9) .
C6 H6 0.9300 .
C7 C8 1.396(8) .
C7 H7 0.9300 .
C9 C10 1.485(8) .
C9 H9A 0.9600 .
C9 H9B 0.9600 .
C9 H9C 0.9600 .
C11 C16 1.379(7) .
C11 C12 1.404(8) .
C12 C13 1.371(9) .
C12 H12 0.9300 .
C13 C14 1.380(10) .
C13 H13 0.9300 .
C14 C15 1.376(9) .
C14 H14 0.9300 .
C15 C16 1.399(8) .
C15 H15 0.9300 .
C17 C19 1.514(8) .
C17 H17A 0.9700 .
C17 H17B 0.9700 .
C18 C19 1.516(8) .
C18 H18A 0.9700 .
C18 H18B 0.9700 .
C19 H19A 0.9700 .
C19 H19B 0.9700 .
C20 C22 1.512(7) .
C21 C23 1.386(7) 2_655
C21 C22 1.401(7) .
C21 H21 0.9300 .
C22 C23 1.392(7) .
C23 C21 1.386(7) 2_655
C23 C24 1.513(7) .
C24 Cd1 2.751(5) 2

loop_
_geom_torsion_atom_site_label_1
_geom_torsion_atom_site_label_2
_geom_torsion_atom_site_label_3
_geom_torsion_atom_site_label_4
_geom_torsion
_geom_torsion_site_symmetry_1
_geom_torsion_site_symmetry_4
N4 Cd1 O1 C20 27.9(6) 2_566 .
O4 Cd1 O1 C20 172.7(3) 2 .
N1 Cd1 O1 C20 -90.4(4) . .
O2 Cd1 O1 C20 2.1(3) . .
O3 Cd1 O1 C20 119.0(3) 2 .
C24 Cd1 O1 C20 145.6(4) 2 .
N4 Cd1 O2 C20 -170.7(3) 2_566 .
O4 Cd1 O2 C20 -17.1(4) 2 .
O1 Cd1 O2 C20 -2.1(3) . .
N1 Cd1 O2 C20 97.1(3) . .
O3 Cd1 O2 C20 -77.9(3) 2 .
C24 Cd1 O2 C20 -53.6(4) 2 .
N4 Cd1 N1 C10 -93.4(5) 2_566 .
O4 Cd1 N1 C10 152.4(5) 2 .
O1 Cd1 N1 C10 63.6(5) . .
O2 Cd1 N1 C10 7.5(5) . .
O3 Cd1 N1 C10 179.1(4) 2 .
C24 Cd1 N1 C10 161.1(4) 2 .
N4 Cd1 N1 C16 73.6(4) 2_566 .
O4 Cd1 N1 C16 -40.6(4) 2 .
O1 Cd1 N1 C16 -129.4(4) . .
O2 Cd1 N1 C16 174.6(4) . .
O3 Cd1 N1 C16 -13.8(6) 2 .
C24 Cd1 N1 C16 -31.9(5) 2 .
C3 N4 C2 N3 0.3(7) . .
Cd1 N4 C2 N3 169.1(4) 2_566 .
C3 N4 C2 C1 -179.5(6) . .
Cd1 N4 C2 C1 -10.6(9) 2_566 .
C8 N3 C2 N4 0.4(7) . .
C18 N3 C2 N4 178.4(5) . .
C8 N3 C2 C1 -179.9(6) . .
C18 N3 C2 C1 -1.9(9) . .
C2 N4 C3 C4 -178.9(7) . .
Cd1 N4 C3 C4 11.4(10) 2_566 .
C2 N4 C3 C8 -0.8(7) . .
Cd1 N4 C3 C8 -170.6(4) 2_566 .
C8 C3 C4 C5 -1.9(11) . .
N4 C3 C4 C5 175.9(7) . .
C3 C4 C5 C6 2.2(13) . .
C4 C5 C6 C7 -1.6(14) . .
C5 C6 C7 C8 0.7(13) . .
C4 C3 C8 N3 179.4(6) . .
N4 C3 C8 N3 1.1(7) . .
C4 C3 C8 C7 1.1(10) . .
N4 C3 C8 C7 -177.2(6) . .
C2 N3 C8 C3 -0.9(7) . .
C18 N3 C8 C3 -179.0(5) . .
C2 N3 C8 C7 177.1(7) . .
C18 N3 C8 C7 -0.9(11) . .
C6 C7 C8 C3 -0.5(11) . .
C6 C7 C8 N3 -178.3(7) . .
C16 N1 C10 N2 0.6(6) . .
Cd1 N1 C10 N2 169.1(3) . .
C16 N1 C10 C9 -179.0(5) . .
Cd1 N1 C10 C9 -10.4(8) . .
C11 N2 C10 N1 -0.8(6) . .
C17 N2 C10 N1 -179.1(5) . .
C11 N2 C10 C9 178.7(5) . .
C17 N2 C10 C9 0.5(9) . .
C10 N2 C11 C16 0.7(6) . .
C17 N2 C11 C16 179.0(5) . .
C10 N2 C11 C12 179.8(6) . .
C17 N2 C11 C12 -1.9(9) . .
C16 C11 C12 C13 0.8(9) . .
N2 C11 C12 C13 -178.1(6) . .
C11 C12 C13 C14 0.1(10) . .
C12 C13 C14 C15 -1.2(11) . .
C13 C14 C15 C16 1.3(10) . .
N2 C11 C16 N1 -0.4(6) . .
C12 C11 C16 N1 -179.5(5) . .
N2 C11 C16 C15 178.4(5) . .
C12 C11 C16 C15 -0.7(9) . .
C10 N1 C16 C11 -0.1(6) . .
Cd1 N1 C16 C11 -170.1(3) . .
C10 N1 C16 C15 -178.8(6) . .
Cd1 N1 C16 C15 11.2(9) . .
C14 C15 C16 C11 -0.4(9) . .
C14 C15 C16 N1 178.2(6) . .
C10 N2 C17 C19 86.6(7) . .
C11 N2 C17 C19 -91.3(7) . .
C2 N3 C18 C19 77.5(7) . .
C8 N3 C18 C19 -104.9(6) . .
N2 C17 C19 C18 159.0(5) . .
N3 C18 C19 C17 171.2(5) . .
Cd1 O2 C20 O1 3.7(6) . .
Cd1 O2 C20 C22 -173.6(4) . .
Cd1 O1 C20 O2 -3.9(6) . .
Cd1 O1 C20 C22 173.4(4) . .
C23 C21 C22 C23 -1.4(8) 2_655 .
C23 C21 C22 C20 174.8(5) 2_655 .
O2 C20 C22 C23 -163.3(5) . .
O1 C20 C22 C23 19.3(8) . .
O2 C20 C22 C21 20.6(8) . .
O1 C20 C22 C21 -156.8(5) . .
C21 C22 C23 C21 1.3(8) . 2_655
C20 C22 C23 C21 -174.8(5) . 2_655
C21 C22 C23 C24 -174.0(5) . .
C20 C22 C23 C24 9.8(8) . .
Cd1 O3 C24 O4 -2.6(5) 2 .
Cd1 O3 C24 C23 -177.5(4) 2 .
Cd1 O4 C24 O3 2.9(6) 2 .
Cd1 O4 C24 C23 178.1(3) 2 .
C21 C23 C24 O3 82.0(6) 2_655 .
C22 C23 C24 O3 -102.5(6) . .
C21 C23 C24 O4 -93.3(6) 2_655 .
C22 C23 C24 O4 82.2(6) . .
C21 C23 C24 Cd1 -83(2) 2_655 2
C22 C23 C24 Cd1 92(2) . 2
